data_4029316
loop_
_publ_author_name
'Fontenelle, Cl\'ement Q'
'Conroy, Matthew'
'Light, Mark'
'Poisson, Thomas'
'Pannecoucke, Xavier'
'Linclau, Bruno'

_publ_section_title
;
 Stereoselectivity of the Honda-Reformatsky Reaction in Reactions with
 Ethyl Bromodifluoroacetate with \a-Oxygenated Sulfinylimines.
;
_journal_issue 9
_journal_name_full 'The Journal of organic chemistry'
_journal_page_first 4186
_journal_page_last 4195
_journal_paper_doi 10.1021/jo500396p
_journal_volume 79
_journal_year 2014
_chemical_absolute_configuration ad
_chemical_compound_source 'Clement Fontenelle'
_chemical_formula_moiety 'C9 H17 F2 N O3 S'
_chemical_formula_sum 'C9 H17 F2 N O3 S'
_chemical_formula_weight 257.29
_chemical_name_systematic
;
 ?
;
_space_group_crystal_system monoclinic
_space_group_IT_number 4
_space_group_name_Hall 'P 2yb'
_space_group_name_H-M_alt 'P 1 21 1'
_symmetry_space_group_name_Hall 'P 2yb'
_symmetry_space_group_name_H-M 'P 1 21 1'
_atom_sites_solution_hydrogens mixed
_audit_creation_method SHELXL-2013
_cell_angle_alpha 90
_cell_angle_beta 100.655(14)
_cell_angle_gamma 90
_cell_formula_units_Z 2
_cell_length_a 5.742(4)
_cell_length_b 17.689(11)
_cell_length_c 6.193(4)
_cell_measurement_reflns_used 1683
_cell_measurement_temperature 100(2)
_cell_measurement_theta_max 27.5
_cell_measurement_theta_min 2.3
_cell_volume 618.2(7)
_computing_cell_refinement
;
CrystalClear-SM Expert 3.1 (Rigaku, 2013)
;
_computing_data_collection
;
CrystalClear-SM Expert 3.1 (Rigaku, 2013)
;
_computing_data_reduction
;
CrystalClear-SM Expert 3.1 (Rigaku, 2013)
;
_computing_molecular_graphics
;
Images generated using CrystalMaker: a crystal and molecular 
structures program for Mac and Windows. CrystalMaker Software Ltd, 
Oxford, England (www.crystalmaker.com)
;
_computing_publication_material 'WINGX (Farrugia, 2013)'
_computing_structure_refinement 'SHELXL-2013 (Sheldrick, 2013)'
_computing_structure_solution 'SHELXS-2013 (Sheldrick, 2013)'
_diffrn_ambient_temperature 100(2)
_diffrn_detector 'CCD plate'
_diffrn_detector_area_resol_mean 28.5714
_diffrn_detector_type 'Rigaku HG Saturn724+ (2x2 bin mode)'
_diffrn_measured_fraction_theta_full 0.997
_diffrn_measured_fraction_theta_max 0.998
_diffrn_measurement_device 'four-circle \k diffractometer'
_diffrn_measurement_device_type 'Rigaku AFC12 (Right)'
_diffrn_measurement_method 'profile data from \w-scans'
_diffrn_measurement_specimen_support 'MiTeGen MicroMesh'
_diffrn_radiation_collimation 'Confocal mirrors, VHF Varimax '
_diffrn_radiation_type MoK\a
_diffrn_radiation_wavelength 0.71073
_diffrn_reflns_av_R_equivalents 0.0360
_diffrn_reflns_av_unetI/netI 0.0410
_diffrn_reflns_Laue_measured_fraction_full 0.997
_diffrn_reflns_Laue_measured_fraction_max 0.998
_diffrn_reflns_limit_h_max 7
_diffrn_reflns_limit_h_min -7
_diffrn_reflns_limit_k_max 14
_diffrn_reflns_limit_k_min -22
_diffrn_reflns_limit_l_max 7
_diffrn_reflns_limit_l_min -8
_diffrn_reflns_number 5534
_diffrn_reflns_point_group_measured_fraction_full 0.763
_diffrn_reflns_point_group_measured_fraction_max 0.736
_diffrn_reflns_theta_full 25.242
_diffrn_reflns_theta_max 27.420
_diffrn_reflns_theta_min 3.540
_diffrn_source 'Rotating Anode'
_diffrn_source_current 55.0
_diffrn_source_power 2.475
_diffrn_source_voltage 45.0
_exptl_absorpt_coefficient_mu 0.280
_exptl_absorpt_correction_T_max 1.000
_exptl_absorpt_correction_T_min 0.694
_exptl_absorpt_correction_type multi-scan
_exptl_absorpt_process_details
;
Jacobson, R. (1998). REQAB. Private communication to the 
Rigaku Corporation, Tokyo, Japan.
;
_exptl_crystal_colour Colourless
_exptl_crystal_density_diffrn 1.382
_exptl_crystal_description Prism
_exptl_crystal_F_000 272
_exptl_crystal_size_max 0.120
_exptl_crystal_size_mid 0.070
_exptl_crystal_size_min 0.020
_refine_diff_density_max 0.317
_refine_diff_density_min -0.207
_refine_diff_density_rms 0.040
_refine_ls_abs_structure_details
;
 Flack x determined using 604 quotients [(I+)-(I-)]/[(I+)+(I-)]
 (Parsons and Flack (2004), Acta Cryst. A60, s61).
;
_refine_ls_abs_structure_Flack 0.02(4)
_refine_ls_extinction_method none
_refine_ls_goodness_of_fit_ref 1.032
_refine_ls_hydrogen_treatment mixed
_refine_ls_matrix_type full
_refine_ls_number_parameters 155
_refine_ls_number_reflns 2056
_refine_ls_number_restraints 3
_refine_ls_restrained_S_all 1.033
_refine_ls_R_factor_all 0.0246
_refine_ls_R_factor_gt 0.0244
_refine_ls_shift/su_max 0.001
_refine_ls_shift/su_mean 0.000
_refine_ls_structure_factor_coef Fsqd
_refine_ls_weighting_details 'w=1/[\s^2^(Fo^2^)+(0.0335P)^2^+0.1677P] where P=(Fo^2^+2Fc^2^)/3'
_refine_ls_weighting_scheme calc
_refine_ls_wR_factor_gt 0.0659
_refine_ls_wR_factor_ref 0.0662
_reflns_Friedel_coverage 0.428
_reflns_Friedel_fraction_full 0.513
_reflns_Friedel_fraction_max 0.456
_reflns_number_gt 2040
_reflns_number_total 2056
_reflns_threshold_expression 'I > 2\s(I)'
_cod_data_source_file jo500396p_si_004.cif
_cod_data_source_block 2013sot0098
_cod_depositor_comments
;
The following automatic conversions were performed:

'_exptl_absorpt_correction_type' value 'Multi-scan' changed to
'multi-scan' according to
/usr/data/users/saulius/crontab/automatic-downloads/rss-feeds/ACS/lib/dictionaries/cif_core.dic
dictionary named 'cif_core.dic' version 2.4.2 from 2011-04-26.

Automatic conversion script
Id: cif_fix_values 2281 2013-09-26 08:29:07Z andrius 

 Adding full bibliography for 4029315--4029317.cif.
;
_cod_original_cell_volume 618.1(7)
_cod_database_code 4029316
_shelx_space_group_comment
;
The symmetry employed for this shelxl refinement is uniquely defined
by the following loop, which should always be used as a source of
symmetry information in preference to the above space-group names.
They are only intended as comments.
;
_shelx_estimated_absorpt_t_min 0.967
_shelx_estimated_absorpt_t_max 0.994
_shelxl_version_number 2013-3

loop_
_space_group_symop_operation_xyz
'x, y, z'
'-x, y+1/2, -z'

loop_
_atom_site_label
_atom_site_type_symbol
_atom_site_fract_x
_atom_site_fract_y
_atom_site_fract_z
_atom_site_U_iso_or_equiv
_atom_site_adp_type
_atom_site_occupancy
_atom_site_site_symmetry_order
_atom_site_calc_flag
_atom_site_refinement_flags_posn
_atom_site_refinement_flags_adp
S1 S 0.55162(7) 0.57008(3) 0.40243(6) 0.01272(12) Uani 1 1 d . .
F1 F 0.9975(2) 0.78408(8) 0.7182(2) 0.0252(3) Uani 1 1 d . .
F2 F 1.1810(2) 0.71494(9) 0.5094(2) 0.0250(3) Uani 1 1 d . .
O1 O 1.2385(3) 0.62330(10) 0.8315(2) 0.0197(3) Uani 1 1 d D .
O2 O 0.8769(3) 0.64715(10) 0.9092(2) 0.0210(3) Uani 1 1 d . .
H902 H 1.262(5) 0.6001(15) 0.956(4) 0.025 Uiso 1 1 d D U
O3 O 0.3362(2) 0.57049(11) 0.2212(2) 0.0200(3) Uani 1 1 d . .
N1 N 0.7561(3) 0.63018(10) 0.3570(3) 0.0144(3) Uani 1 1 d D .
H901 H 0.801(4) 0.6273(16) 0.232(3) 0.017 Uiso 1 1 d D U
C1 C 1.0317(3) 0.65596(12) 0.8031(3) 0.0148(4) Uani 1 1 d . .
C2 C 0.9934(3) 0.71484(13) 0.6158(3) 0.0153(4) Uani 1 1 d . .
C3 C 0.7614(3) 0.70636(12) 0.4524(3) 0.0132(4) Uani 1 1 d . .
H3 H 0.6269 0.7111 0.5336 0.016 Uiso 1 1 calc R U
C4 C 0.7405(4) 0.76955(12) 0.2801(3) 0.0170(4) Uani 1 1 d . .
H4A H 0.7645 0.8189 0.3565 0.020 Uiso 1 1 calc R U
H4B H 0.8683 0.7633 0.1939 0.020 Uiso 1 1 calc R U
C5 C 0.5027(4) 0.77071(15) 0.1227(4) 0.0243(5) Uani 1 1 d . .
H5A H 0.3750 0.7777 0.2063 0.036 Uiso 1 1 calc R U
H5B H 0.4797 0.7227 0.0425 0.036 Uiso 1 1 calc R U
H5C H 0.5004 0.8124 0.0182 0.036 Uiso 1 1 calc R U
C6 C 0.7030(3) 0.48047(12) 0.3633(3) 0.0154(4) Uani 1 1 d . .
C7 C 0.7574(4) 0.47532(14) 0.1314(3) 0.0224(4) Uani 1 1 d . .
H7A H 0.8165 0.4246 0.1075 0.034 Uiso 1 1 calc R U
H7B H 0.8780 0.5129 0.1142 0.034 Uiso 1 1 calc R U
H7C H 0.6127 0.4851 0.0238 0.034 Uiso 1 1 calc R U
C8 C 0.5255(4) 0.41938(14) 0.4011(4) 0.0226(5) Uani 1 1 d . .
H8A H 0.4840 0.4263 0.5464 0.034 Uiso 1 1 calc R U
H8B H 0.5969 0.3694 0.3933 0.034 Uiso 1 1 calc R U
H8C H 0.3823 0.4234 0.2878 0.034 Uiso 1 1 calc R U
C9 C 0.9263(4) 0.47619(13) 0.5391(4) 0.0213(4) Uani 1 1 d . .
H9A H 0.9935 0.4252 0.5414 0.032 Uiso 1 1 calc R U
H9B H 0.8867 0.4876 0.6829 0.032 Uiso 1 1 calc R U
H9C H 1.0424 0.5130 0.5061 0.032 Uiso 1 1 calc R U

loop_
_atom_site_aniso_label
_atom_site_aniso_U_11
_atom_site_aniso_U_22
_atom_site_aniso_U_33
_atom_site_aniso_U_23
_atom_site_aniso_U_13
_atom_site_aniso_U_12
S1 0.01150(19) 0.0129(2) 0.0136(2) 0.00151(18) 0.00181(14) -0.00026(19)
F1 0.0323(7) 0.0157(6) 0.0237(6) -0.0037(5) -0.0051(5) -0.0051(6)
F2 0.0136(5) 0.0394(8) 0.0229(6) 0.0090(6) 0.0055(5) -0.0028(6)
O1 0.0145(6) 0.0241(8) 0.0195(7) 0.0024(6) 0.0007(5) 0.0030(6)
O2 0.0178(7) 0.0282(9) 0.0177(7) 0.0050(6) 0.0052(5) 0.0017(6)
O3 0.0133(6) 0.0214(7) 0.0223(6) 0.0044(7) -0.0047(5) -0.0016(7)
N1 0.0164(8) 0.0127(8) 0.0150(7) -0.0003(7) 0.0056(6) -0.0024(7)
C1 0.0148(8) 0.0163(10) 0.0122(8) -0.0039(7) -0.0009(7) -0.0019(8)
C2 0.0120(8) 0.0169(10) 0.0170(9) 0.0009(8) 0.0028(7) -0.0021(8)
C3 0.0116(8) 0.0134(9) 0.0142(8) 0.0002(7) 0.0011(7) -0.0003(7)
C4 0.0189(10) 0.0135(10) 0.0174(9) 0.0018(7) 0.0003(7) -0.0007(8)
C5 0.0240(10) 0.0243(12) 0.0222(11) 0.0058(9) -0.0019(8) -0.0003(10)
C6 0.0163(9) 0.0131(10) 0.0174(9) -0.0001(7) 0.0041(7) 0.0005(8)
C7 0.0278(10) 0.0203(11) 0.0213(10) -0.0034(8) 0.0101(8) -0.0022(9)
C8 0.0241(10) 0.0140(11) 0.0317(12) 0.0000(8) 0.0102(9) -0.0027(9)
C9 0.0180(9) 0.0199(11) 0.0251(10) 0.0028(9) 0.0018(8) 0.0063(9)

loop_
_atom_type_symbol
_atom_type_description
_atom_type_scat_dispersion_real
_atom_type_scat_dispersion_imag
_atom_type_scat_source
C C 0.0033 0.0016 'International Tables Vol C Tables 4.2.6.8 and 6.1.1.4'
H H 0.0000 0.0000 'International Tables Vol C Tables 4.2.6.8 and 6.1.1.4'
N N 0.0061 0.0033 'International Tables Vol C Tables 4.2.6.8 and 6.1.1.4'
O O 0.0106 0.0060 'International Tables Vol C Tables 4.2.6.8 and 6.1.1.4'
F F 0.0171 0.0103 'International Tables Vol C Tables 4.2.6.8 and 6.1.1.4'
S S 0.1246 0.1234 'International Tables Vol C Tables 4.2.6.8 and 6.1.1.4'

loop_
_geom_angle_atom_site_label_1
_geom_angle_atom_site_label_2
_geom_angle_atom_site_label_3
_geom_angle
O3 S1 N1 112.47(9)
O3 S1 C6 104.34(10)
N1 S1 C6 99.45(11)
C3 N1 S1 119.07(14)
O2 C1 O1 127.8(2)
O2 C1 C2 118.58(18)
O1 C1 C2 113.60(17)
F2 C2 F1 105.89(16)
F2 C2 C3 110.54(15)
F1 C2 C3 109.37(16)
F2 C2 C1 110.40(17)
F1 C2 C1 105.44(15)
C3 C2 C1 114.71(16)
N1 C3 C2 107.95(16)
N1 C3 C4 113.27(16)
C2 C3 C4 109.67(16)
C5 C4 C3 113.60(17)
C9 C6 C7 112.18(18)
C9 C6 C8 110.57(18)
C7 C6 C8 111.03(18)
C9 C6 S1 107.67(14)
C7 C6 S1 110.97(15)
C8 C6 S1 104.06(15)

loop_
_geom_bond_atom_site_label_1
_geom_bond_atom_site_label_2
_geom_bond_distance
S1 O3 1.5090(14)
S1 N1 1.646(2)
S1 C6 1.845(2)
F1 C2 1.377(3)
F2 C2 1.363(2)
O1 C1 1.303(3)
O2 C1 1.209(3)
N1 C3 1.470(3)
C1 C2 1.544(3)
C2 C3 1.524(3)
C3 C4 1.535(3)
C4 C5 1.524(3)
C6 C9 1.523(3)
C6 C7 1.528(3)
C6 C8 1.533(3)

loop_
_geom_hbond_atom_site_label_D
_geom_hbond_atom_site_label_H
_geom_hbond_atom_site_label_A
_geom_hbond_distance_DH
_geom_hbond_distance_HA
_geom_hbond_distance_DA
_geom_hbond_angle_DHA
_geom_hbond_site_symmetry_A
C3 H3 F2 1.00 2.54 3.419(3) 146.8 1_455
N1 H901 O2 0.859(18) 2.15(2) 2.995(3) 166(3) 1_554
O1 H902 S1 0.861(19) 3.00(2) 3.777(3) 151(2) 1_656
O1 H902 O3 0.861(19) 1.70(2) 2.551(2) 169(3) 1_656
